data_4519113
loop_
_publ_author_name
'Alanazi, Abdulaziz M.'
'McNaughter, Paul D.'
'Alam, Firoz'
'Vitorica-Yrezabal, Inigo J'
'Whitehead, George F. S.'
'Tuna, Floriana'
'O'Brien, Paul'
'Collison, David'
'Lewis, David J.'

_publ_section_title
;
 Structural Investigations of \a-MnS Nanocrystals and Thin Films
 Synthesized from Manganese(II) Xanthates by Hot Injection, Solvent-Less
 Thermolysis, and Doctor Blade Routes.
;
_journal_issue 42
_journal_name_full 'ACS omega'
_journal_page_first 27716
_journal_page_last 27725
_journal_paper_doi 10.1021/acsomega.1c02907
_journal_volume 6
_journal_year 2021
_chemical_formula_moiety 'C10 H22 Mn N2 O2 S4'
_chemical_formula_sum 'C10 H22 Mn N2 O2 S4'
_chemical_formula_weight 385.47
_space_group_crystal_system orthorhombic
_space_group_IT_number 61
_space_group_name_Hall '-P 2ac 2ab'
_space_group_name_H-M_alt 'P b c a'
_atom_sites_solution_hydrogens geom
_atom_sites_solution_primary dual
_audit_creation_date 2017-02-14
_audit_creation_method
;
Olex2 1.2
(compiled 2017.01.04 svn.r3372 for OlexSys, GUI svn.r5292)
;
_cell_angle_alpha 90
_cell_angle_beta 90
_cell_angle_gamma 90
_cell_formula_units_Z 8
_cell_length_a 15.2336(8)
_cell_length_b 16.3399(7)
_cell_length_c 13.8528(7)
_cell_measurement_reflns_used 4463
_cell_measurement_temperature 293(2)
_cell_measurement_theta_max 72.5940
_cell_measurement_theta_min 5.0650
_cell_volume 3448.2(3)
_computing_cell_refinement 'CrysAlisPro 1.171.38.43 (Rigaku OD, 2015)'
_computing_data_collection 'CrysAlisPro 1.171.38.43 (Rigaku OD, 2015)'
_computing_data_reduction 'CrysAlisPro 1.171.38.43 (Rigaku OD, 2015)'
_computing_molecular_graphics 'Olex2 (Dolomanov et al., 2009)'
_computing_publication_material 'Olex2 (Dolomanov et al., 2009)'
_computing_structure_refinement 'ShelXL (Sheldrick, 2015)'
_computing_structure_solution 'ShelXT (Sheldrick, 2015)'
_diffrn_ambient_temperature 293.15
_diffrn_detector 'CCD plate'
_diffrn_measured_fraction_theta_full 0.992
_diffrn_measured_fraction_theta_max 0.941
_diffrn_measurement_details
;
List of Runs (angles in degrees, time in seconds):

  # Type    Start    End  Width  t~exp~   \w     \q     \k     \f   Frames
--------------------------------------------------------------------------
  1  \w   -108.79  77.21   1.50   15.00    --  -80.00  73.87 114.21  124
  2  \w     66.77 215.27   1.50   30.00    --   95.00  73.87  29.21   99
  3  \w    -15.05 125.95   1.50   10.00    --  -20.00  73.87 139.21   94
  4  \f      5.19 279.57   1.50   30.00-117.60 105.00  73.87    --   183
  5  \f   -119.50  40.93   1.50   30.00 126.11 103.00  73.87    --   107
  6  \w   -103.44 -13.44   1.50   15.00    --  -75.00  73.87 -70.79   60
  7  \f    224.33 317.29   1.50   30.00  85.84 110.00  73.87    --    62
  8  \w     78.11 151.61   1.50   30.00    --  103.00  73.87 -38.29   49
;
_diffrn_measurement_device 'abstract diffractometer'
_diffrn_measurement_device_type 'Saxi-CrysAlisPro-abstract goniometer imported SAXI images'
_diffrn_measurement_method '\w and \f scans'
_diffrn_orient_matrix_type 'CrysAlisPro convention (1999,Acta A55,543-557)'
_diffrn_orient_matrix_UB_11 0.0562161000
_diffrn_orient_matrix_UB_12 0.0696975000
_diffrn_orient_matrix_UB_13 0.0420995000
_diffrn_orient_matrix_UB_21 0.0790385000
_diffrn_orient_matrix_UB_22 -0.0585458000
_diffrn_orient_matrix_UB_23 0.0069114000
_diffrn_orient_matrix_UB_31 0.0284047000
_diffrn_orient_matrix_UB_32 0.0246622000
_diffrn_orient_matrix_UB_33 -0.1027465000
_diffrn_radiation_monochromator graphite
_diffrn_radiation_probe x-ray
_diffrn_radiation_type CuK\a
_diffrn_radiation_wavelength 1.54184
_diffrn_reflns_av_R_equivalents 0.0956
_diffrn_reflns_av_unetI/netI 0.0503
_diffrn_reflns_Laue_measured_fraction_full 0.992
_diffrn_reflns_Laue_measured_fraction_max 0.941
_diffrn_reflns_limit_h_max 16
_diffrn_reflns_limit_h_min -18
_diffrn_reflns_limit_k_max 17
_diffrn_reflns_limit_k_min -19
_diffrn_reflns_limit_l_max 15
_diffrn_reflns_limit_l_min -16
_diffrn_reflns_number 15125
_diffrn_reflns_point_group_measured_fraction_full 0.992
_diffrn_reflns_point_group_measured_fraction_max 0.941
_diffrn_reflns_theta_full 67.684
_diffrn_reflns_theta_max 73.863
_diffrn_reflns_theta_min 5.094
_diffrn_source 'fine-focus sealed X-ray tube'
_diffrn_source_type 'Enhance (Cu) X-ray Source'
_exptl_absorpt_coefficient_mu 10.753
_exptl_absorpt_correction_T_max 1.00000
_exptl_absorpt_correction_T_min 0.28190
_exptl_absorpt_correction_type multi-scan
_exptl_absorpt_process_details
;
CrysAlisPro 1.171.38.43 (Rigaku Oxford Diffraction, 2015)
Empirical absorption correction using spherical harmonics,
 implemented in SCALE3 ABSPACK scaling algorithm.
;
_exptl_crystal_colour 'clear light colourless'
_exptl_crystal_colour_lustre clear
_exptl_crystal_colour_modifier light
_exptl_crystal_colour_primary colourless
_exptl_crystal_density_diffrn 1.485
_exptl_crystal_description needle
_exptl_crystal_F_000 1608
_exptl_crystal_size_max 0.3
_exptl_crystal_size_mid 0.1
_exptl_crystal_size_min 0.04
_refine_diff_density_max 1.780
_refine_diff_density_min -0.731
_refine_diff_density_rms 0.152
_refine_ls_extinction_method none
_refine_ls_goodness_of_fit_ref 1.052
_refine_ls_hydrogen_treatment constr
_refine_ls_matrix_type full
_refine_ls_number_parameters 178
_refine_ls_number_reflns 3288
_refine_ls_number_restraints 0
_refine_ls_restrained_S_all 1.052
_refine_ls_R_factor_all 0.0958
_refine_ls_R_factor_gt 0.0699
_refine_ls_shift/su_max 0.000
_refine_ls_shift/su_mean 0.000
_refine_ls_structure_factor_coef Fsqd
_refine_ls_weighting_details 'w=1/[\s^2^(Fo^2^)+(0.1384P)^2^+2.8617P] where P=(Fo^2^+2Fc^2^)/3'
_refine_ls_weighting_scheme calc
_refine_ls_wR_factor_gt 0.1928
_refine_ls_wR_factor_ref 0.2233
_reflns_Friedel_coverage 0.000
_reflns_number_gt 2271
_reflns_number_total 3288
_reflns_threshold_expression 'I > 2\s(I)'
_cod_data_source_file ao1c02907_si_001.cif
_cod_data_source_block s4619x
_cod_database_code 4519113
_shelxl_version_number 2014/6
_shelx_space_group_comment
;
The symmetry employed for this shelxl refinement is uniquely defined
by the following loop, which should always be used as a source of
symmetry information in preference to the above space-group names.
They are only intended as comments.
;
_reflns_odcompleteness_completeness 93.91
_reflns_odcompleteness_iscentric 1
_reflns_odcompleteness_theta 73.70
_olex2_refinement_description
;
1. Fixed Uiso
 At 1.2 times of:
  All C(H,H) groups
 At 1.5 times of:
  All C(H,H,H) groups
2.a Secondary CH2 refined with riding coordinates:
 C6(H6A,H6B), C5(H5A,H5B)
2.b Idealised Me refined as rotating group:
 C4(H4A,H4B,H4C), C2(H2A,H2B,H2C), C7(H7A,H7B,H7C), C8(H8A,H8B,H8C), C9(H9A,
 H9B,H9C), C10(H10A,H10B,H10C)
;
_olex2_submission_special_instructions 'No special instructions were received'
_oxdiff_exptl_absorpt_empirical_details
;
Empirical correction (ABSPACK) includes:
- Absorption correction using spherical harmonics
- Frame scaling
- Detector area scaling
;
_oxdiff_exptl_absorpt_empirical_full_max 3.230
_oxdiff_exptl_absorpt_empirical_full_min 0.336

loop_
_space_group_symop_operation_xyz
'x, y, z'
'-x+1/2, -y, z+1/2'
'x+1/2, -y+1/2, -z'
'-x, y+1/2, -z+1/2'
'-x, -y, -z'
'x-1/2, y, -z-1/2'
'-x-1/2, y-1/2, z'
'x, -y-1/2, z-1/2'

loop_
_atom_site_label
_atom_site_type_symbol
_atom_site_fract_x
_atom_site_fract_y
_atom_site_fract_z
_atom_site_U_iso_or_equiv
_atom_site_adp_type
_atom_site_occupancy
_atom_site_site_symmetry_order
_atom_site_calc_flag
_atom_site_refinement_flags_posn
_atom_site_refinement_flags_adp
_atom_site_refinement_flags_occupancy
_atom_site_disorder_assembly
_atom_site_disorder_group
Mn1 Mn 0.74797(6) 0.56010(5) 0.38905(6) 0.0282(3) Uani 1 1 d . . . . .
S1 S 0.69988(9) 0.60200(8) 0.56646(9) 0.0331(4) Uani 1 1 d . . . . .
S3 S 0.87700(9) 0.66240(8) 0.39176(9) 0.0319(4) Uani 1 1 d . . . . .
S4 S 0.79803(9) 0.59796(8) 0.21110(9) 0.0339(4) Uani 1 1 d . . . . .
S2 S 0.62356(9) 0.66603(8) 0.38385(9) 0.0332(4) Uani 1 1 d . . . . .
O2 O 0.9059(2) 0.7255(2) 0.2257(3) 0.0332(8) Uani 1 1 d . . . . .
O1 O 0.5903(3) 0.7278(2) 0.5490(3) 0.0343(8) Uani 1 1 d . . . . .
N1 N 0.6557(3) 0.4526(3) 0.3562(3) 0.0354(10) Uani 1 1 d . . . . .
N2 N 0.8353(3) 0.4503(3) 0.4273(3) 0.0356(11) Uani 1 1 d . . . . .
C1 C 0.6353(4) 0.6685(3) 0.5056(4) 0.0317(11) Uani 1 1 d . . . . .
C3 C 0.8635(4) 0.6658(3) 0.2706(4) 0.0303(11) Uani 1 1 d . . . . .
C4 C 0.8963(4) 0.7364(3) 0.1224(4) 0.0375(12) Uani 1 1 d . . . . .
H4A H 0.9160 0.6880 0.0897 0.056 Uiso 1 1 calc GR . . . .
H4B H 0.9308 0.7824 0.1019 0.056 Uiso 1 1 calc GR . . . .
H4C H 0.8356 0.7460 0.1072 0.056 Uiso 1 1 calc GR . . . .
C2 C 0.5992(4) 0.7391(4) 0.6526(4) 0.0382(13) Uani 1 1 d . . . . .
H2A H 0.6595 0.7498 0.6680 0.057 Uiso 1 1 calc GR . . . .
H2B H 0.5803 0.6904 0.6853 0.057 Uiso 1 1 calc GR . . . .
H2C H 0.5637 0.7845 0.6728 0.057 Uiso 1 1 calc GR . . . .
C6 C 0.7774(4) 0.3782(3) 0.4335(5) 0.0433(14) Uani 1 1 d . . . . .
H6A H 0.7474 0.3783 0.4952 0.052 Uiso 1 1 calc R . . . .
H6B H 0.8126 0.3288 0.4297 0.052 Uiso 1 1 calc R . . . .
C7 C 0.9039(4) 0.4396(4) 0.3520(4) 0.0438(15) Uani 1 1 d . . . . .
H7A H 0.8764 0.4323 0.2902 0.066 Uiso 1 1 calc GR . . . .
H7B H 0.9388 0.3924 0.3669 0.066 Uiso 1 1 calc GR . . . .
H7C H 0.9407 0.4873 0.3502 0.066 Uiso 1 1 calc GR . . . .
C5 C 0.7107(5) 0.3783(4) 0.3532(5) 0.0481(16) Uani 1 1 d . . . . .
H5A H 0.7408 0.3755 0.2915 0.058 Uiso 1 1 calc R . . . .
H5B H 0.6736 0.3303 0.3589 0.058 Uiso 1 1 calc R . . . .
C8 C 0.8802(4) 0.4603(4) 0.5206(4) 0.0424(13) Uani 1 1 d . . . . .
H8A H 0.9130 0.5105 0.5202 0.064 Uiso 1 1 calc GR . . . .
H8B H 0.9194 0.4152 0.5308 0.064 Uiso 1 1 calc GR . . . .
H8C H 0.8375 0.4619 0.5715 0.064 Uiso 1 1 calc GR . . . .
C9 C 0.5870(4) 0.4461(4) 0.4297(5) 0.0464(15) Uani 1 1 d . . . . .
H9A H 0.6133 0.4466 0.4927 0.070 Uiso 1 1 calc GR . . . .
H9B H 0.5551 0.3960 0.4208 0.070 Uiso 1 1 calc GR . . . .
H9C H 0.5475 0.4917 0.4238 0.070 Uiso 1 1 calc GR . . . .
C10 C 0.6120(5) 0.4602(4) 0.2616(5) 0.0458(14) Uani 1 1 d . . . . .
H10A H 0.5747 0.5075 0.2618 0.069 Uiso 1 1 calc GR . . . .
H10B H 0.5774 0.4121 0.2496 0.069 Uiso 1 1 calc GR . . . .
H10C H 0.6555 0.4658 0.2120 0.069 Uiso 1 1 calc GR . . . .

loop_
_atom_site_aniso_label
_atom_site_aniso_U_11
_atom_site_aniso_U_22
_atom_site_aniso_U_33
_atom_site_aniso_U_23
_atom_site_aniso_U_13
_atom_site_aniso_U_12
Mn1 0.0367(5) 0.0200(5) 0.0279(5) -0.0004(3) 0.0001(3) -0.0004(3)
S1 0.0428(8) 0.0265(6) 0.0299(7) 0.0012(5) -0.0008(5) 0.0039(5)
S3 0.0411(8) 0.0273(7) 0.0274(7) -0.0007(4) -0.0023(5) -0.0051(5)
S4 0.0445(8) 0.0282(6) 0.0290(7) -0.0011(5) -0.0017(5) -0.0060(5)
S2 0.0431(8) 0.0286(7) 0.0280(7) -0.0007(5) -0.0015(5) 0.0051(5)
O2 0.044(2) 0.0258(18) 0.0301(19) 0.0034(14) 0.0025(16) -0.0024(15)
O1 0.047(2) 0.0282(18) 0.0279(19) -0.0011(14) 0.0012(16) 0.0033(16)
N1 0.040(3) 0.029(2) 0.038(3) -0.0002(18) -0.003(2) -0.003(2)
N2 0.046(3) 0.022(2) 0.038(3) -0.0018(18) 0.000(2) 0.0066(19)
C1 0.040(3) 0.025(2) 0.029(3) -0.001(2) 0.003(2) -0.001(2)
C3 0.034(3) 0.026(2) 0.031(3) 0.001(2) -0.003(2) 0.004(2)
C4 0.049(3) 0.035(3) 0.029(3) 0.008(2) 0.002(2) -0.004(3)
C2 0.053(4) 0.036(3) 0.026(3) -0.003(2) 0.001(2) 0.000(3)
C6 0.053(4) 0.027(3) 0.050(4) 0.002(2) -0.005(3) -0.003(3)
C7 0.048(4) 0.041(3) 0.043(3) -0.002(2) 0.006(3) 0.017(3)
C5 0.062(4) 0.027(3) 0.055(4) -0.001(3) -0.006(3) 0.001(3)
C8 0.048(3) 0.039(3) 0.040(3) 0.007(3) -0.004(2) 0.003(3)
C9 0.047(4) 0.048(3) 0.044(4) 0.005(3) 0.003(3) -0.020(3)
C10 0.055(4) 0.041(3) 0.041(3) -0.001(3) -0.007(3) -0.005(3)

loop_
_atom_type_symbol
_atom_type_description
_atom_type_scat_dispersion_real
_atom_type_scat_dispersion_imag
_atom_type_scat_source
C C 0.0181 0.0091 'International Tables Vol C Tables 4.2.6.8 and 6.1.1.4'
H H 0.0000 0.0000 'International Tables Vol C Tables 4.2.6.8 and 6.1.1.4'
Mn Mn -0.5299 2.8052 'International Tables Vol C Tables 4.2.6.8 and 6.1.1.4'
N N 0.0311 0.0180 'International Tables Vol C Tables 4.2.6.8 and 6.1.1.4'
O O 0.0492 0.0322 'International Tables Vol C Tables 4.2.6.8 and 6.1.1.4'
S S 0.3331 0.5567 'International Tables Vol C Tables 4.2.6.8 and 6.1.1.4'

loop_
_geom_angle_atom_site_label_1
_geom_angle_atom_site_label_2
_geom_angle_atom_site_label_3
_geom_angle
_geom_angle_site_symmetry_1
_geom_angle_site_symmetry_3
_geom_angle_publ_flag
S3 Mn1 S1 91.70(5) . . ?
S3 Mn1 S4 69.12(4) . . ?
S4 Mn1 S1 151.57(5) . . ?
S2 Mn1 S1 69.41(4) . . ?
S2 Mn1 S3 97.24(5) . . ?
S2 Mn1 S4 91.66(5) . . ?
N1 Mn1 S1 102.24(13) . . ?
N1 Mn1 S3 164.81(13) . . ?
N1 Mn1 S4 99.81(13) . . ?
N1 Mn1 S2 93.36(13) . . ?
N2 Mn1 S1 98.50(13) . . ?
N2 Mn1 S3 93.54(13) . . ?
N2 Mn1 S4 103.30(13) . . ?
N2 Mn1 S2 163.96(13) . . ?
N2 Mn1 N1 78.58(18) . . ?
C1 S1 Mn1 82.22(18) . . ?
C3 S3 Mn1 85.09(19) . . ?
C3 S4 Mn1 82.56(19) . . ?
C1 S2 Mn1 84.87(19) . . ?
C3 O2 C4 120.3(4) . . ?
C1 O1 C2 119.3(4) . . ?
C5 N1 Mn1 106.7(4) . . ?
C9 N1 Mn1 110.8(3) . . ?
C9 N1 C5 111.5(5) . . ?
C9 N1 C10 107.5(5) . . ?
C10 N1 Mn1 112.8(3) . . ?
C10 N1 C5 107.5(5) . . ?
C6 N2 Mn1 107.0(4) . . ?
C6 N2 C7 111.6(5) . . ?
C7 N2 Mn1 109.7(3) . . ?
C8 N2 Mn1 112.6(3) . . ?
C8 N2 C6 108.4(5) . . ?
C8 N2 C7 107.6(5) . . ?
S1 C1 S2 122.8(3) . . ?
O1 C1 S1 122.9(4) . . ?
O1 C1 S2 114.3(4) . . ?
S3 C3 S4 122.0(3) . . ?
O2 C3 S3 115.6(4) . . ?
O2 C3 S4 122.5(4) . . ?
O2 C4 H4A 109.5 . . ?
O2 C4 H4B 109.5 . . ?
O2 C4 H4C 109.5 . . ?
H4A C4 H4B 109.5 . . ?
H4A C4 H4C 109.5 . . ?
H4B C4 H4C 109.5 . . ?
O1 C2 H2A 109.5 . . ?
O1 C2 H2B 109.5 . . ?
O1 C2 H2C 109.5 . . ?
H2A C2 H2B 109.5 . . ?
H2A C2 H2C 109.5 . . ?
H2B C2 H2C 109.5 . . ?
N2 C6 H6A 109.4 . . ?
N2 C6 H6B 109.4 . . ?
N2 C6 C5 111.1(5) . . ?
H6A C6 H6B 108.0 . . ?
C5 C6 H6A 109.4 . . ?
C5 C6 H6B 109.4 . . ?
N2 C7 H7A 109.5 . . ?
N2 C7 H7B 109.5 . . ?
N2 C7 H7C 109.5 . . ?
H7A C7 H7B 109.5 . . ?
H7A C7 H7C 109.5 . . ?
H7B C7 H7C 109.5 . . ?
N1 C5 C6 111.2(5) . . ?
N1 C5 H5A 109.4 . . ?
N1 C5 H5B 109.4 . . ?
C6 C5 H5A 109.4 . . ?
C6 C5 H5B 109.4 . . ?
H5A C5 H5B 108.0 . . ?
N2 C8 H8A 109.5 . . ?
N2 C8 H8B 109.5 . . ?
N2 C8 H8C 109.5 . . ?
H8A C8 H8B 109.5 . . ?
H8A C8 H8C 109.5 . . ?
H8B C8 H8C 109.5 . . ?
N1 C9 H9A 109.5 . . ?
N1 C9 H9B 109.5 . . ?
N1 C9 H9C 109.5 . . ?
H9A C9 H9B 109.5 . . ?
H9A C9 H9C 109.5 . . ?
H9B C9 H9C 109.5 . . ?
N1 C10 H10A 109.5 . . ?
N1 C10 H10B 109.5 . . ?
N1 C10 H10C 109.5 . . ?
H10A C10 H10B 109.5 . . ?
H10A C10 H10C 109.5 . . ?
H10B C10 H10C 109.5 . . ?

loop_
_geom_bond_atom_site_label_1
_geom_bond_atom_site_label_2
_geom_bond_distance
_geom_bond_site_symmetry_2
_geom_bond_publ_flag
Mn1 S1 2.6543(15) . ?
Mn1 S3 2.5805(15) . ?
Mn1 S4 2.6535(15) . ?
Mn1 S2 2.5676(16) . ?
Mn1 N1 2.296(5) . ?
Mn1 N2 2.295(4) . ?
S1 C1 1.691(5) . ?
S3 C3 1.692(5) . ?
S4 C3 1.704(5) . ?
S2 C1 1.696(5) . ?
O2 C3 1.325(6) . ?
O2 C4 1.449(6) . ?
O1 C1 1.330(6) . ?
O1 C2 1.453(6) . ?
N1 C5 1.476(8) . ?
N1 C9 1.464(8) . ?
N1 C10 1.475(7) . ?
N2 C6 1.473(7) . ?
N2 C7 1.487(8) . ?
N2 C8 1.472(7) . ?
C4 H4A 0.9600 . ?
C4 H4B 0.9600 . ?
C4 H4C 0.9600 . ?
C2 H2A 0.9600 . ?
C2 H2B 0.9600 . ?
C2 H2C 0.9600 . ?
C6 H6A 0.9700 . ?
C6 H6B 0.9700 . ?
C6 C5 1.507(10) . ?
C7 H7A 0.9600 . ?
C7 H7B 0.9600 . ?
C7 H7C 0.9600 . ?
C5 H5A 0.9700 . ?
C5 H5B 0.9700 . ?
C8 H8A 0.9600 . ?
C8 H8B 0.9600 . ?
C8 H8C 0.9600 . ?
C9 H9A 0.9600 . ?
C9 H9B 0.9600 . ?
C9 H9C 0.9600 . ?
C10 H10A 0.9600 . ?
C10 H10B 0.9600 . ?
C10 H10C 0.9600 . ?

loop_
_geom_torsion_atom_site_label_1
_geom_torsion_atom_site_label_2
_geom_torsion_atom_site_label_3
_geom_torsion_atom_site_label_4
_geom_torsion
_geom_torsion_site_symmetry_1
_geom_torsion_site_symmetry_2
_geom_torsion_site_symmetry_3
_geom_torsion_site_symmetry_4
_geom_torsion_publ_flag
Mn1 S1 C1 S2 8.3(3) . . . . ?
Mn1 S1 C1 O1 -170.9(5) . . . . ?
Mn1 S3 C3 S4 -11.2(3) . . . . ?
Mn1 S3 C3 O2 167.6(4) . . . . ?
Mn1 S4 C3 S3 10.9(3) . . . . ?
Mn1 S4 C3 O2 -167.7(4) . . . . ?
Mn1 S2 C1 S1 -8.5(3) . . . . ?
Mn1 S2 C1 O1 170.7(4) . . . . ?
Mn1 N1 C5 C6 42.1(6) . . . . ?
Mn1 N2 C6 C5 41.7(6) . . . . ?
N2 C6 C5 N1 -59.1(8) . . . . ?
C4 O2 C3 S3 -177.4(4) . . . . ?
C4 O2 C3 S4 1.3(7) . . . . ?
C2 O1 C1 S1 2.8(7) . . . . ?
C2 O1 C1 S2 -176.4(4) . . . . ?
C7 N2 C6 C5 -78.3(7) . . . . ?
C8 N2 C6 C5 163.4(5) . . . . ?
C9 N1 C5 C6 -79.1(7) . . . . ?
C10 N1 C5 C6 163.3(5) . . . . ?
